data_7244938
loop_
_publ_author_name
'Akai, Ryota'
'Oka, Kouki'
'Nishida, Ryunosuke'
'Tohnai, Norimitsu'

_publ_section_title
;
 Systematic arrangement control of functional organic molecules
;
_journal_name_full CrystEngComm
_journal_paper_doi 10.1039/D2CE00336H
_journal_year 2022
_chemical_formula_moiety 'C10 H6 O3 S2, C4 H12 N'
_chemical_formula_sum 'C14 H18 N O3 S2'
_chemical_formula_weight 312.41
_chemical_name_systematic BTDS-tBuA
_space_group_crystal_system triclinic
_space_group_IT_number 2
_space_group_name_Hall '-P 1'
_space_group_name_H-M_alt 'P -1'
_atom_sites_solution_hydrogens geom
_atom_sites_solution_primary dual
_audit_block_doi 10.5517/ccdc.csd.cc2b8sdt
_audit_creation_date 2021-07-19
_audit_creation_method
;
Olex2 1.3
(compiled 2020.11.12 svn.r5f609507 for OlexSys, GUI svn.r6272)
;
_audit_update_record
;
2022-02-20 deposited with the CCDC.	2022-05-09 downloaded from the CCDC.
;
_cell_angle_alpha 86.182(5)
_cell_angle_beta 83.257(6)
_cell_angle_gamma 63.396(9)
_cell_formula_units_Z 2
_cell_length_a 6.3519(6)
_cell_length_b 6.3675(5)
_cell_length_c 21.2470(11)
_cell_measurement_reflns_used 3206
_cell_measurement_temperature 293
_cell_measurement_theta_max 73.2900
_cell_measurement_theta_min 6.2770
_cell_volume 762.95(12)
_computing_cell_refinement 'CrysAlisPro 1.171.39.20a (Rigaku OD, 2015)'
_computing_data_collection 'CrysAlisPro 1.171.39.20a (Rigaku OD, 2015)'
_computing_data_reduction 'CrysAlisPro 1.171.39.20a (Rigaku OD, 2015)'
_computing_molecular_graphics 'Olex2 1.3 (Dolomanov et al., 2009)'
_computing_publication_material 'Olex2 1.3 (Dolomanov et al., 2009)'
_computing_structure_refinement 'SHELXL 2018/3 (Sheldrick, 2015)'
_computing_structure_solution 'SHELXT 2018/2 (Sheldrick, 2018)'
_diffrn_ambient_temperature 293
_diffrn_detector 'CCD plate'
_diffrn_measured_fraction_theta_full 0.991
_diffrn_measured_fraction_theta_max 0.954
_diffrn_measurement_details
;
List of Runs (angles in degrees, time in seconds):

  # Type    Start    End  Width  t~exp~   \w     \q     \k     \f   Frames
#--------------------------------------------------------------------------
  1  \w     15.00  88.00   0.50    2.00    --    0.00  19.00 120.00  146
  2  \w     -5.00  21.00   0.50    2.00    --    0.00  77.00-150.00   52
  3  \w      7.00  78.00   0.50    2.00    --    0.00  57.00-180.00  142
  4  \w    -15.00  11.00   0.50    2.00    --    0.00  19.00 120.00   52
  5  \w     60.00  86.00   0.50    2.00    --    0.00  77.00-150.00   52
  6  \w     20.00  46.00   0.50    3.00    --   94.90 -61.00  60.00   52
  7  \w     18.00 126.00   0.50    3.00    --   94.90 -82.00 -60.00  216
  8  \w     26.00 114.00   0.50    3.00    --   94.90 -61.00 -60.00  176
  9  \w     61.00 121.00   0.50    3.00    --   94.90 -82.00-180.00  120
 10  \w     59.00  94.00   0.50    3.00    --   94.90 -30.00 150.00   70
 11  \w      5.00  60.00   0.50    3.00    --   94.90 -77.00-150.00  110
 12  \w     19.00  64.00   0.50    3.00    --   94.90 -61.00 150.00   90
 13  \w     26.00  51.00   0.50    3.00    --   94.90 -30.00 150.00   50
 14  \w     62.00 118.00   0.50    3.00    --   94.90 -61.00  60.00  112
 15  \w    131.00 164.00   0.50    3.00    --   94.90  30.00 150.00   66
 16  \w     82.00 122.00   0.50    3.00    --   94.90  30.00 150.00   80
 17  \w      8.00  37.00   0.50    3.00    --   94.90 -82.00 -90.00   58
 18  \w     42.00  71.00   0.50    3.00    --   94.90 -82.00 -90.00   58
 19  \w     56.00 121.00   0.50    3.00    --   94.90 -82.00  30.00  130
 20  \w     79.00 183.00   0.50    3.00    --   94.90  30.00 120.00  208
 21  \w    159.00 184.00   0.50    3.00    --   94.90  15.00  60.00   50
 22  \w     73.00 153.00   0.50    3.00    --   94.90  15.00  60.00  160
;
_diffrn_measurement_device 'four-circle diffractometer'
_diffrn_measurement_device_type 'XtaLAB Pro: Kappa single'
_diffrn_measurement_method '\w scans'
_diffrn_orient_matrix_type 'CrysAlisPro convention (1999,Acta A55,543-557)'
_diffrn_orient_matrix_UB_11 -0.0635063000
_diffrn_orient_matrix_UB_12 0.0163189000
_diffrn_orient_matrix_UB_13 0.0723291000
_diffrn_orient_matrix_UB_21 -0.1259510000
_diffrn_orient_matrix_UB_22 -0.1562360000
_diffrn_orient_matrix_UB_23 -0.0036376000
_diffrn_orient_matrix_UB_31 0.2332373000
_diffrn_orient_matrix_UB_32 -0.2203677000
_diffrn_orient_matrix_UB_33 0.0093501000
_diffrn_radiation_monochromator graphite
_diffrn_radiation_probe x-ray
_diffrn_radiation_type 'Cu K\a'
_diffrn_radiation_wavelength 1.54184
_diffrn_reflns_av_R_equivalents 0.0520
_diffrn_reflns_av_unetI/netI 0.0557
_diffrn_reflns_Laue_measured_fraction_full 0.991
_diffrn_reflns_Laue_measured_fraction_max 0.954
_diffrn_reflns_limit_h_max 7
_diffrn_reflns_limit_h_min -5
_diffrn_reflns_limit_k_max 7
_diffrn_reflns_limit_k_min -7
_diffrn_reflns_limit_l_max 26
_diffrn_reflns_limit_l_min -26
_diffrn_reflns_number 6682
_diffrn_reflns_point_group_measured_fraction_full 0.991
_diffrn_reflns_point_group_measured_fraction_max 0.954
_diffrn_reflns_theta_full 67.684
_diffrn_reflns_theta_max 74.459
_diffrn_reflns_theta_min 4.191
_diffrn_source 'fine-focus sealed X-ray tube'
_diffrn_source_type 'Enhance (Cu) X-ray Source'
_exptl_absorpt_coefficient_mu 3.223
_exptl_absorpt_correction_T_max 1.00000
_exptl_absorpt_correction_T_min 0.72363
_exptl_absorpt_correction_type multi-scan
_exptl_absorpt_process_details
;
CrysAlisPro 1.171.39.20a (Rigaku Oxford Diffraction, 2015)
Empirical absorption correction using spherical harmonics,
 implemented in SCALE3 ABSPACK scaling algorithm.
;
_exptl_crystal_colour 'clear yellowish yellow'
_exptl_crystal_colour_lustre clear
_exptl_crystal_colour_modifier yellowish
_exptl_crystal_colour_primary yellow
_exptl_crystal_density_diffrn 1.360
_exptl_crystal_description plate
_exptl_crystal_F_000 330
_exptl_crystal_size_max 0.2
_exptl_crystal_size_mid 0.2
_exptl_crystal_size_min 0.05
_refine_diff_density_max 0.676
_refine_diff_density_min -0.590
_refine_diff_density_rms 0.114
_refine_ls_extinction_method none
_refine_ls_goodness_of_fit_ref 1.050
_refine_ls_hydrogen_treatment constr
_refine_ls_matrix_type full
_refine_ls_number_parameters 185
_refine_ls_number_reflns 2962
_refine_ls_number_restraints 0
_refine_ls_restrained_S_all 1.050
_refine_ls_R_factor_all 0.0758
_refine_ls_R_factor_gt 0.0677
_refine_ls_shift/su_max 0.000
_refine_ls_shift/su_mean 0.000
_refine_ls_structure_factor_coef Fsqd
_refine_ls_weighting_details 'w=1/[\s^2^(Fo^2^)+(0.1475P)^2^] where P=(Fo^2^+2Fc^2^)/3'
_refine_ls_weighting_scheme calc
_refine_ls_wR_factor_gt 0.1913
_refine_ls_wR_factor_ref 0.2030
_reflns_Friedel_coverage 0.000
_reflns_number_gt 2415
_reflns_number_total 2962
_reflns_threshold_expression 'I > 2\s(I)'
_cod_data_source_file d2ce00336h2.cif
_cod_data_source_block exp_3007
_cod_original_cell_volume 762.96(12)
_cod_database_code 7244938
_shelx_shelxl_version_number 2018/3
_chemical_oxdiff_formula CHNOS
_shelx_space_group_comment
;
The symmetry employed for this shelxl refinement is uniquely defined
by the following loop, which should always be used as a source of
symmetry information in preference to the above space-group names.
They are only intended as comments.
;
_shelx_estimated_absorpt_t_max 0.855
_shelx_estimated_absorpt_t_min 0.565
_reflns_odcompleteness_completeness 99.38
_reflns_odcompleteness_iscentric 1
_reflns_odcompleteness_theta 66.97
_olex2_refinement_description
;
1. Fixed Uiso
 At 1.2 times of:
  All C(H) groups, All N(H,H,H) groups
 At 1.5 times of:
  All C(H,H,H) groups
2.a Aromatic/amide H refined with riding coordinates:
 C00C(H00C), C00D(H00D), C00E(H00E), C00F(H00F), C00G(H00G), C00H(H00H)
2.b Idealised Me refined as rotating group:
 N1(H1A,H1B,H1C), C00I(H00A,H00B,H00I), C00J(H00J,H00K,H00L), C00K(H00M,H00N,
 H00O)
;
_olex2_submission_special_instructions 'No special instructions were received'
_oxdiff_exptl_absorpt_empirical_details
;
Empirical correction (ABSPACK) includes:
- Absorption correction using spherical harmonics
- Frame scaling
;
_oxdiff_exptl_absorpt_empirical_full_max 4.406
_oxdiff_exptl_absorpt_empirical_full_min 0.629

loop_
_space_group_symop_operation_xyz
'x, y, z'
'-x, -y, -z'

loop_
_atom_site_label
_atom_site_type_symbol
_atom_site_fract_x
_atom_site_fract_y
_atom_site_fract_z
_atom_site_U_iso_or_equiv
_atom_site_adp_type
_atom_site_occupancy
_atom_site_site_symmetry_order
_atom_site_calc_flag
_atom_site_refinement_flags_posn
_atom_site_refinement_flags_adp
_atom_site_refinement_flags_occupancy
_atom_site_disorder_assembly
_atom_site_disorder_group
S001 S -0.12727(12) 0.81868(12) 0.77480(3) 0.0453(3) Uani 1 1 d . . . . .
S002 S 0.81136(14) 0.82574(13) 0.55644(4) 0.0557(3) Uani 1 1 d . . . . .
O003 O -0.0614(4) 0.8620(4) 0.83401(10) 0.0569(6) Uani 1 1 d . . . . .
O004 O -0.3652(4) 0.9865(4) 0.76287(11) 0.0593(6) Uani 1 1 d . . . . .
O005 O -0.0831(4) 0.5768(4) 0.76976(12) 0.0596(6) Uani 1 1 d . . . . .
N1 N 0.1872(4) 0.1466(4) 0.82945(11) 0.0480(6) Uani 1 1 d . . . . .
H1A H 0.329237 0.080949 0.807690 0.058 Uiso 1 1 calc R U . . .
H1B H 0.101502 0.287504 0.812788 0.058 Uiso 1 1 calc R U . . .
H1C H 0.114590 0.056092 0.827640 0.058 Uiso 1 1 calc R U . . .
C007 C 0.0636(5) 0.8710(5) 0.71553(13) 0.0439(6) Uani 1 1 d . . . . .
C008 C 0.3804(5) 0.9746(5) 0.63249(14) 0.0456(6) Uani 1 1 d . . . . .
C009 C 0.2148(6) 0.1723(5) 0.89691(14) 0.0508(7) Uani 1 1 d . . . . .
C00A C 0.5459(5) 1.0358(5) 0.59123(14) 0.0481(7) Uani 1 1 d . . . . .
C00B C 0.8892(5) 1.0343(5) 0.51981(14) 0.0481(7) Uani 1 1 d . . . . .
C00C C -0.0088(6) 1.0926(6) 0.68780(17) 0.0576(8) Uani 1 1 d . . . . .
H00C H -0.162944 1.207569 0.697064 0.069 Uiso 1 1 calc R U . . .
C00D C 0.7180(6) 1.2534(6) 0.53462(16) 0.0564(8) Uani 1 1 d . . . . .
H00D H 0.728319 1.389502 0.519777 0.068 Uiso 1 1 calc R U . . .
C00E C 0.1476(6) 1.1427(6) 0.64649(16) 0.0587(8) Uani 1 1 d . . . . .
H00E H 0.096838 1.291193 0.627643 0.070 Uiso 1 1 calc R U . . .
C00F C 0.2940(6) 0.7004(6) 0.70117(17) 0.0587(8) Uani 1 1 d . . . . .
H00F H 0.343112 0.550754 0.719210 0.070 Uiso 1 1 calc R U . . .
C00G C 0.5239(6) 1.2556(6) 0.57440(16) 0.0565(8) Uani 1 1 d . . . . .
H00G H 0.393192 1.392978 0.587971 0.068 Uiso 1 1 calc R U . . .
C00H C 0.4490(6) 0.7521(6) 0.66047(17) 0.0574(8) Uani 1 1 d . . . . .
H00H H 0.602988 0.636666 0.651330 0.069 Uiso 1 1 calc R U . . .
C00I C 0.3441(7) 0.3214(6) 0.8977(2) 0.0687(10) Uani 1 1 d . . . . .
H00A H 0.493069 0.249570 0.872240 0.103 Uiso 1 1 calc R U . . .
H00B H 0.371199 0.334324 0.940454 0.103 Uiso 1 1 calc R U . . .
H00I H 0.250379 0.475050 0.880837 0.103 Uiso 1 1 calc R U . . .
C00J C 0.3581(8) -0.0744(7) 0.92295(19) 0.0723(10) Uani 1 1 d . . . . .
H00J H 0.281359 -0.170639 0.917065 0.108 Uiso 1 1 calc R U . . .
H00K H 0.369376 -0.066628 0.967326 0.108 Uiso 1 1 calc R U . . .
H00L H 0.514001 -0.141176 0.900860 0.108 Uiso 1 1 calc R U . . .
C00K C -0.0321(7) 0.2881(8) 0.93150(19) 0.0797(12) Uani 1 1 d . . . . .
H00M H -0.118234 0.442023 0.913731 0.120 Uiso 1 1 calc R U . . .
H00N H -0.020688 0.300692 0.975627 0.120 Uiso 1 1 calc R U . . .
H00O H -0.113218 0.194758 0.927016 0.120 Uiso 1 1 calc R U . . .

loop_
_atom_site_aniso_label
_atom_site_aniso_U_11
_atom_site_aniso_U_22
_atom_site_aniso_U_33
_atom_site_aniso_U_23
_atom_site_aniso_U_13
_atom_site_aniso_U_12
S001 0.0419(4) 0.0397(4) 0.0526(4) -0.0013(3) -0.0011(3) -0.0174(3)
S002 0.0546(5) 0.0418(5) 0.0667(6) -0.0045(3) 0.0103(4) -0.0211(4)
O003 0.0618(14) 0.0642(14) 0.0503(12) -0.0015(10) -0.0013(10) -0.0338(12)
O004 0.0379(11) 0.0571(13) 0.0706(14) 0.0056(11) -0.0015(10) -0.0120(10)
O005 0.0623(14) 0.0420(12) 0.0762(15) -0.0003(10) -0.0037(11) -0.0255(11)
N1 0.0425(13) 0.0437(13) 0.0574(15) -0.0027(11) -0.0046(10) -0.0184(11)
C007 0.0448(15) 0.0354(14) 0.0491(15) -0.0030(11) -0.0029(11) -0.0159(12)
C008 0.0452(15) 0.0409(15) 0.0469(15) -0.0052(12) -0.0022(11) -0.0156(13)
C009 0.0508(17) 0.0460(16) 0.0540(17) -0.0032(13) -0.0049(13) -0.0199(14)
C00A 0.0482(16) 0.0434(16) 0.0525(16) -0.0013(12) -0.0026(12) -0.0204(14)
C00B 0.0472(17) 0.0458(16) 0.0502(16) -0.0018(12) -0.0023(13) -0.0201(14)
C00C 0.0435(16) 0.0479(17) 0.068(2) 0.0104(14) -0.0020(14) -0.0107(14)
C00D 0.0575(19) 0.0464(17) 0.0638(19) 0.0046(14) 0.0020(14) -0.0245(15)
C00E 0.0500(18) 0.0482(17) 0.065(2) 0.0105(14) 0.0004(14) -0.0129(15)
C00F 0.0514(18) 0.0363(15) 0.076(2) 0.0012(14) 0.0082(15) -0.0125(14)
C00G 0.0518(18) 0.0432(17) 0.066(2) -0.0022(14) 0.0035(14) -0.0155(14)
C00H 0.0457(17) 0.0373(15) 0.077(2) -0.0019(14) 0.0105(14) -0.0115(14)
C00I 0.074(2) 0.057(2) 0.083(2) -0.0076(18) -0.0166(19) -0.0340(19)
C00J 0.086(3) 0.055(2) 0.073(2) 0.0123(17) -0.021(2) -0.028(2)
C00K 0.063(2) 0.095(3) 0.071(2) -0.020(2) 0.0100(18) -0.028(2)

loop_
_atom_type_symbol
_atom_type_description
_atom_type_scat_dispersion_real
_atom_type_scat_dispersion_imag
_atom_type_scat_source
C C 0.0181 0.0091 'International Tables Vol C Tables 4.2.6.8 and 6.1.1.4'
H H 0.0000 0.0000 'International Tables Vol C Tables 4.2.6.8 and 6.1.1.4'
N N 0.0311 0.0180 'International Tables Vol C Tables 4.2.6.8 and 6.1.1.4'
O O 0.0492 0.0322 'International Tables Vol C Tables 4.2.6.8 and 6.1.1.4'
S S 0.3331 0.5567 'International Tables Vol C Tables 4.2.6.8 and 6.1.1.4'

loop_
_geom_angle_atom_site_label_1
_geom_angle_atom_site_label_2
_geom_angle_atom_site_label_3
_geom_angle
_geom_angle_site_symmetry_1
_geom_angle_site_symmetry_3
_geom_angle_publ_flag
O003 S001 C007 104.72(13) . . ?
O004 S001 O003 112.18(14) . . ?
O004 S001 C007 106.15(14) . . ?
O005 S001 O003 112.15(14) . . ?
O005 S001 O004 113.55(14) . . ?
O005 S001 C007 107.39(13) . . ?
C00B S002 C00A 92.80(14) . . ?
H1A N1 H1B 109.5 . . ?
H1A N1 H1C 109.5 . . ?
H1B N1 H1C 109.5 . . ?
C009 N1 H1A 109.5 . . ?
C009 N1 H1B 109.5 . . ?
C009 N1 H1C 109.5 . . ?
C00C C007 S001 119.5(2) . . ?
C00C C007 C00F 119.5(3) . . ?
C00F C007 S001 120.6(2) . . ?
C00E C008 C00A 120.0(3) . . ?
C00E C008 C00H 117.9(3) . . ?
C00H C008 C00A 122.0(3) . . ?
N1 C009 C00I 107.7(3) . . ?
N1 C009 C00J 106.9(2) . . ?
N1 C009 C00K 107.3(3) . . ?
C00I C009 C00J 111.3(3) . . ?
C00I C009 C00K 111.9(3) . . ?
C00K C009 C00J 111.5(3) . . ?
C008 C00A S002 122.5(2) . . ?
C00G C00A S002 109.7(2) . . ?
C00G C00A C008 127.8(3) . . ?
C00B C00B S002 120.9(3) 2_776 . ?
C00D C00B S002 110.1(2) . . ?
C00D C00B C00B 129.0(4) . 2_776 ?
C007 C00C H00C 120.0 . . ?
C00E C00C C007 120.0(3) . . ?
C00E C00C H00C 120.0 . . ?
C00B C00D H00D 123.0 . . ?
C00B C00D C00G 113.9(3) . . ?
C00G C00D H00D 123.0 . . ?
C008 C00E H00E 119.4 . . ?
C00C C00E C008 121.1(3) . . ?
C00C C00E H00E 119.4 . . ?
C007 C00F H00F 119.9 . . ?
C00H C00F C007 120.1(3) . . ?
C00H C00F H00F 119.9 . . ?
C00A C00G C00D 113.5(3) . . ?
C00A C00G H00G 123.2 . . ?
C00D C00G H00G 123.2 . . ?
C008 C00H H00H 119.4 . . ?
C00F C00H C008 121.3(3) . . ?
C00F C00H H00H 119.4 . . ?
C009 C00I H00A 109.5 . . ?
C009 C00I H00B 109.5 . . ?
C009 C00I H00I 109.5 . . ?
H00A C00I H00B 109.5 . . ?
H00A C00I H00I 109.5 . . ?
H00B C00I H00I 109.5 . . ?
C009 C00J H00J 109.5 . . ?
C009 C00J H00K 109.5 . . ?
C009 C00J H00L 109.5 . . ?
H00J C00J H00K 109.5 . . ?
H00J C00J H00L 109.5 . . ?
H00K C00J H00L 109.5 . . ?
C009 C00K H00M 109.5 . . ?
C009 C00K H00N 109.5 . . ?
C009 C00K H00O 109.5 . . ?
H00M C00K H00N 109.5 . . ?
H00M C00K H00O 109.5 . . ?
H00N C00K H00O 109.5 . . ?

loop_
_geom_bond_atom_site_label_1
_geom_bond_atom_site_label_2
_geom_bond_distance
_geom_bond_site_symmetry_2
_geom_bond_publ_flag
S001 O003 1.451(2) . ?
S001 O004 1.448(2) . ?
S001 O005 1.446(2) . ?
S001 C007 1.765(3) . ?
S002 C00A 1.732(3) . ?
S002 C00B 1.724(3) . ?
N1 H1A 0.8900 . ?
N1 H1B 0.8900 . ?
N1 H1C 0.8900 . ?
N1 C009 1.492(4) . ?
C007 C00C 1.386(4) . ?
C007 C00F 1.389(4) . ?
C008 C00A 1.460(4) . ?
C008 C00E 1.394(4) . ?
C008 C00H 1.395(4) . ?
C009 C00I 1.510(4) . ?
C009 C00J 1.524(5) . ?
C009 C00K 1.519(5) . ?
C00A C00G 1.369(4) . ?
C00B C00B 1.450(6) 2_776 ?
C00B C00D 1.359(4) . ?
C00C H00C 0.9300 . ?
C00C C00E 1.379(4) . ?
C00D H00D 0.9300 . ?
C00D C00G 1.406(4) . ?
C00E H00E 0.9300 . ?
C00F H00F 0.9300 . ?
C00F C00H 1.371(4) . ?
C00G H00G 0.9300 . ?
C00H H00H 0.9300 . ?
C00I H00A 0.9600 . ?
C00I H00B 0.9600 . ?
C00I H00I 0.9600 . ?
C00J H00J 0.9600 . ?
C00J H00K 0.9600 . ?
C00J H00L 0.9600 . ?
C00K H00M 0.9600 . ?
C00K H00N 0.9600 . ?
C00K H00O 0.9600 . ?

loop_
_geom_torsion_atom_site_label_1
_geom_torsion_atom_site_label_2
_geom_torsion_atom_site_label_3
_geom_torsion_atom_site_label_4
_geom_torsion
_geom_torsion_site_symmetry_1
_geom_torsion_site_symmetry_2
_geom_torsion_site_symmetry_3
_geom_torsion_site_symmetry_4
_geom_torsion_publ_flag
S001 C007 C00C C00E 173.0(3) . . . . ?
S001 C007 C00F C00H -172.4(3) . . . . ?
S002 C00A C00G C00D -0.3(4) . . . . ?
S002 C00B C00D C00G -0.7(4) . . . . ?
O003 S001 C007 C00C -92.5(3) . . . . ?
O003 S001 C007 C00F 80.7(3) . . . . ?
O004 S001 C007 C00C 26.3(3) . . . . ?
O004 S001 C007 C00F -160.5(3) . . . . ?
O005 S001 C007 C00C 148.1(3) . . . . ?
O005 S001 C007 C00F -38.7(3) . . . . ?
C007 C00C C00E C008 -0.9(5) . . . . ?
C007 C00F C00H C008 -0.2(5) . . . . ?
C008 C00A C00G C00D 178.9(3) . . . . ?
C00A S002 C00B C00B -179.9(3) . . . 2_776 ?
C00A S002 C00B C00D 0.5(3) . . . . ?
C00A C008 C00E C00C -176.8(3) . . . . ?
C00A C008 C00H C00F 177.3(3) . . . . ?
C00B S002 C00A C008 -179.3(3) . . . . ?
C00B S002 C00A C00G -0.1(2) . . . . ?
C00B C00B C00D C00G 179.7(4) 2_776 . . . ?
C00B C00D C00G C00A 0.7(4) . . . . ?
C00C C007 C00F C00H 0.8(5) . . . . ?
C00E C008 C00A S002 -164.0(2) . . . . ?
C00E C008 C00A C00G 16.8(5) . . . . ?
C00E C008 C00H C00F -0.9(5) . . . . ?
C00F C007 C00C C00E -0.2(5) . . . . ?
C00H C008 C00A S002 17.8(4) . . . . ?
C00H C008 C00A C00G -161.3(3) . . . . ?
C00H C008 C00E C00C 1.4(5) . . . . ?
